data_7101159
loop_
_publ_author_name
'Albert Escuer'
'Morsy A.M. Abu-Youssef'
'Mohamed A. S. Goher'
'Franz A. Mautner'
'Ramon Vicente'

_publ_section_title
;
A two-dimensional azido-based topologic ferrimagnet
;
_journal_issue 5
_journal_name_full 'Chemical Communications'
_journal_paper_doi 10.1039/b413665a
_journal_year 2005
_chemical_formula_moiety 'C15 H12 Mn1.50 N21'
_chemical_formula_sum 'C15 H12 Mn1.5 N21'
_chemical_formula_weight 568.865
_chemical_name_common (Mn(4-azidopyridine)2(N3)2)n
_chemical_name_systematic
;
?
;
_space_group_IT_number 2
_space_group_name_Hall '-P 1'
_space_group_name_H-M_alt 'P -1'
_symmetry_cell_setting triclinic
_symmetry_space_group_name_Hall '-P 1'
_symmetry_space_group_name_H-M 'P -1'
_atom_sites_solution_hydrogens geom
_atom_sites_solution_primary direct
_atom_sites_solution_secondary difmap
_audit_creation_method SHELXL
_cell_angle_alpha 90.63(3)
_cell_angle_beta 91.84(3)
_cell_angle_gamma 98.94(3)
_cell_formula_units_Z 2
_cell_length_a 8.341(2)
_cell_length_b 11.540(2)
_cell_length_c 11.685(2)
_cell_measurement_temperature 100(2)
_cell_volume 1110.4(4)
_computing_cell_refinement 'Bruker SAINT (1998)'
_computing_data_collection 'Bruker SMART (1998)'
_computing_data_reduction 'Bruker SHELXTL'
_computing_molecular_graphics 'SHELXTL/PC v.5.03 (Siemens Ind. Aut.)'
_computing_publication_material 'SHELXTL/PC v.5.03 (Siemens Ind. Aut.)'
_computing_structure_refinement 'SHELXL-93 (Sheldrick, 1993)'
_computing_structure_solution 'SHELXS-86 (Sheldrick, 1990)'
_diffrn_ambient_temperature 100(2)
_diffrn_measured_fraction_theta_full 0.99
_diffrn_measured_fraction_theta_max 0.99
_diffrn_measurement_device 'Bruker P4'
_diffrn_measurement_method '\w scans'
_diffrn_radiation_monochromator graphite
_diffrn_radiation_source 'fine-focus sealed tube'
_diffrn_radiation_type MoK\a
_diffrn_radiation_wavelength 0.71073
_diffrn_reflns_av_R_equivalents 0.0610
_diffrn_reflns_av_sigmaI/netI 0.0963
_diffrn_reflns_limit_h_max 9
_diffrn_reflns_limit_h_min -9
_diffrn_reflns_limit_k_max 13
_diffrn_reflns_limit_k_min -13
_diffrn_reflns_limit_l_max 13
_diffrn_reflns_limit_l_min -13
_diffrn_reflns_number 8005
_diffrn_reflns_theta_full 25.00
_diffrn_reflns_theta_max 25.00
_diffrn_reflns_theta_min 1.74
_exptl_absorpt_coefficient_mu 0.922
_exptl_absorpt_correction_type none
_exptl_crystal_colour colorless
_exptl_crystal_density_diffrn 1.701
_exptl_crystal_description irregular
_exptl_crystal_F_000 286.5
_exptl_crystal_size_max 0.30
_exptl_crystal_size_mid 0.20
_exptl_crystal_size_min 0.15
_refine_diff_density_max 0.982
_refine_diff_density_min -0.963
_refine_diff_density_rms 0.136
_refine_ls_extinction_method none
_refine_ls_goodness_of_fit_all 1.036
_refine_ls_goodness_of_fit_ref 1.089
_refine_ls_hydrogen_treatment noref
_refine_ls_matrix_type full
_refine_ls_number_parameters 340
_refine_ls_number_reflns 3856
_refine_ls_number_restraints 0
_refine_ls_restrained_S_all 1.037
_refine_ls_R_factor_all 0.1056
_refine_ls_R_factor_gt 0.0761
_refine_ls_shift/esd_mean 0.000
_refine_ls_shift/su_max 0.000
_refine_ls_structure_factor_coef Fsqd
_refine_ls_weighting_details 'calc w=1/[\s^2^(Fo^2^)+(0.1240P)^2^+0.4195P] where P=(Fo^2^+2Fc^2^)/3'
_refine_ls_weighting_scheme calc
_refine_ls_wR_factor_all 0.2137
_refine_ls_wR_factor_ref 0.1900
_reflns_number_gt 2817
_reflns_number_total 3858
_cod_data_source_file b413665a.txt
_cod_depositor_comments
;
The following automatic conversions were performed:
'_symmetry_cell_setting' value 'Triclinic' changed to 'triclinic'
according to '/home/saulius/struct/CIF-dictionaries/cif_core.dic'
dictionary named 'cif_core.dic' version 2.4.1 from 2010-06-29.

Automatic conversion script
Id: cif_fix_enum 1527 2010-12-29 10:47:43Z saulius 
;
_cod_database_code 7101159

loop_
_symmetry_equiv_pos_as_xyz
'x, y, z'
'-x, -y, -z'

loop_
_atom_site_aniso_label
_atom_site_aniso_U_11
_atom_site_aniso_U_22
_atom_site_aniso_U_33
_atom_site_aniso_U_23
_atom_site_aniso_U_13
_atom_site_aniso_U_12
Mn1 0.0134(5) 0.0357(6) 0.0166(5) -0.0010(4) -0.0023(3) -0.0002(4)
Mn2 0.0105(7) 0.0334(8) 0.0176(7) -0.0014(5) -0.0013(5) 0.0018(5)
N11 0.023(3) 0.037(3) 0.016(3) -0.007(2) -0.004(2) 0.001(2)
N12 0.015(3) 0.045(4) 0.017(3) 0.001(2) 0.002(2) 0.003(2)
N13 0.028(3) 0.050(4) 0.034(3) 0.001(3) 0.002(3) 0.004(3)
N21 0.015(3) 0.045(3) 0.028(3) -0.001(2) -0.006(2) -0.003(2)
N22 0.019(3) 0.031(3) 0.021(3) 0.002(2) 0.003(2) 0.003(2)
N23 0.017(3) 0.046(3) 0.022(3) 0.000(2) -0.003(2) 0.003(2)
N31 0.027(3) 0.050(4) 0.026(3) -0.009(3) 0.012(3) -0.008(3)
N32 0.018(3) 0.026(3) 0.020(3) 0.004(2) -0.004(2) 0.000(2)
N33 0.017(3) 0.032(3) 0.027(3) -0.001(2) 0.006(2) 0.000(2)
N1 0.017(3) 0.039(3) 0.020(3) 0.002(2) 0.001(2) 0.002(2)
C1 0.016(3) 0.033(4) 0.026(3) 0.001(3) 0.001(3) 0.000(3)
C2 0.011(3) 0.036(4) 0.023(3) 0.002(3) 0.000(2) -0.002(3)
C3 0.024(3) 0.026(3) 0.027(3) 0.003(3) 0.000(3) 0.001(3)
C4 0.026(4) 0.022(3) 0.029(3) -0.002(3) -0.003(3) 0.005(3)
C5 0.018(3) 0.041(4) 0.022(3) 0.002(3) 0.002(2) 0.003(3)
N41 0.031(3) 0.033(3) 0.026(3) -0.003(2) -0.005(2) 0.000(3)
N42 0.027(4) 0.023(3) 0.022(3) -0.003(2) 0.002(2) -0.012(2)
N43 0.022(3) 0.037(3) 0.049(4) -0.006(3) 0.002(3) -0.003(3)
N2 0.015(3) 0.043(3) 0.017(3) -0.004(2) -0.005(2) 0.002(2)
C6 0.017(3) 0.038(4) 0.028(3) 0.005(3) 0.003(3) 0.003(3)
C7 0.020(3) 0.042(4) 0.030(4) 0.002(3) 0.005(3) -0.001(3)
C8 0.024(4) 0.043(4) 0.015(3) 0.005(3) -0.006(2) -0.004(3)
C9 0.010(3) 0.052(4) 0.024(3) -0.003(3) -0.002(2) -0.002(3)
C10 0.023(4) 0.033(4) 0.024(3) -0.002(3) -0.005(3) 0.009(3)
N51 0.039(4) 0.030(3) 0.027(3) 0.002(2) -0.002(3) -0.010(3)
N52 0.045(4) 0.019(3) 0.020(3) 0.005(2) -0.009(3) -0.008(3)
N53 0.041(4) 0.054(4) 0.057(4) 0.017(3) -0.003(3) -0.003(3)
N3 0.020(3) 0.035(3) 0.021(3) 0.001(2) 0.001(2) 0.007(2)
C11 0.015(3) 0.036(4) 0.031(3) -0.002(3) -0.003(3) -0.002(3)
C12 0.020(3) 0.031(4) 0.035(4) -0.001(3) -0.004(3) 0.005(3)
C13 0.024(4) 0.031(4) 0.028(3) 0.001(3) 0.000(3) 0.005(3)
C14 0.015(3) 0.041(4) 0.022(3) -0.003(3) -0.003(2) 0.004(3)
C15 0.019(3) 0.034(4) 0.018(3) 0.000(3) 0.002(2) 0.001(3)
N61 0.038(4) 0.024(3) 0.041(3) -0.007(2) -0.008(3) 0.005(3)
N62 0.031(4) 0.017(3) 0.024(3) -0.005(2) 0.008(2) 0.008(2)
N63 0.036(4) 0.052(4) 0.053(4) -0.010(3) 0.001(3) 0.009(3)

loop_
_atom_site_label
_atom_site_type_symbol
_atom_site_fract_x
_atom_site_fract_y
_atom_site_fract_z
_atom_site_U_iso_or_equiv
_atom_site_thermal_displace_type
_atom_site_occupancy
_atom_site_calc_flag
_atom_site_refinement_flags
Mn1 Mn 0.50585(10) 0.51884(8) 0.85567(7) 0.0224(3) Uani 1 d .
Mn2 Mn 0.0000 0.5000 0.5000 0.0207(4) Uani 1 d S
N11 N 0.6151(6) 0.4196(5) 0.9927(4) 0.0261(12) Uani 1 d .
N12 N 0.6440(6) 0.3254(5) 0.9752(4) 0.0255(12) Uani 1 d .
N13 N 0.6740(7) 0.2323(6) 0.9582(5) 0.0373(14) Uani 1 d .
N21 N 0.3747(6) 0.6275(5) 0.7434(4) 0.0306(13) Uani 1 d .
N22 N 0.2458(6) 0.5979(4) 0.7014(4) 0.0237(11) Uani 1 d .
N23 N 0.1140(6) 0.5710(5) 0.6617(4) 0.0288(12) Uani 1 d .
N31 N 0.6381(7) 0.4355(5) 0.7279(5) 0.0359(14) Uani 1 d .
N32 N 0.7244(6) 0.4115(4) 0.6576(4) 0.0216(11) Uani 1 d .
N33 N 0.8080(6) 0.3847(4) 0.5874(4) 0.0258(12) Uani 1 d .
N1 N 0.2969(6) 0.3681(5) 0.8280(4) 0.0252(12) Uani 1 d .
C1 C 0.1451(7) 0.3816(6) 0.8477(5) 0.0255(14) Uani 1 d .
H1 H 0.1277 0.4477 0.8888 0.031 Uiso 1 calc R
C2 C 0.0112(7) 0.3022(5) 0.8104(5) 0.0239(14) Uani 1 d .
H2 H -0.0933 0.3147 0.8265 0.029 Uiso 1 calc R
C3 C 0.0355(8) 0.2067(5) 0.7503(5) 0.0261(14) Uani 1 d .
C4 C 0.1924(8) 0.1866(5) 0.7335(5) 0.0254(14) Uani 1 d .
H4 H 0.2121 0.1185 0.6970 0.031 Uiso 1 calc R
C5 C 0.3186(8) 0.2709(6) 0.7727(5) 0.0270(14) Uani 1 d .
H5 H 0.4243 0.2590 0.7597 0.032 Uiso 1 calc R
N41 N -0.0907(7) 0.1190(5) 0.7018(4) 0.0305(13) Uani 1 d .
N42 N -0.2230(7) 0.1390(4) 0.7068(4) 0.0260(12) Uani 1 d .
N43 N -0.3611(7) 0.1449(5) 0.7006(5) 0.0369(14) Uani 1 d .
N2 N 0.7103(6) 0.6697(5) 0.8623(4) 0.0257(12) Uani 1 d .
C6 C 0.6853(8) 0.7800(6) 0.8772(5) 0.0277(14) Uani 1 d .
H6 H 0.5785 0.7934 0.8811 0.033 Uiso 1 calc R
C7 C 0.8031(8) 0.8728(6) 0.8870(5) 0.031(2) Uani 1 d .
H7 H 0.7779 0.9476 0.8995 0.037 Uiso 1 calc R
C8 C 0.9632(8) 0.8561(6) 0.8782(5) 0.0284(15) Uani 1 d .
C9 C 0.9941(7) 0.7433(6) 0.8613(5) 0.0294(15) Uani 1 d .
H9 H 1.0998 0.7282 0.8554 0.035 Uiso 1 calc R
C10 C 0.8652(7) 0.6547(6) 0.8533(5) 0.0261(14) Uani 1 d .
H10 H 0.8865 0.5789 0.8409 0.031 Uiso 1 calc R
N51 N 1.0899(8) 0.9579(5) 0.8839(5) 0.0339(14) Uani 1 d .
N52 N 1.2122(9) 0.9458(4) 0.8690(4) 0.0295(13) Uani 1 d .
N53 N 1.3550(9) 0.9504(6) 0.8526(6) 0.051(2) Uani 1 d .
N3 N 0.1538(6) 0.3572(4) 0.4918(4) 0.0249(12) Uani 1 d .
C11 C 0.0870(8) 0.2517(6) 0.4530(5) 0.0281(14) Uani 1 d .
H11 H -0.0254 0.2363 0.4432 0.034 Uiso 1 calc R
C12 C 0.1728(7) 0.1645(6) 0.4267(5) 0.0287(15) Uani 1 d .
H12 H 0.1203 0.0913 0.4011 0.034 Uiso 1 calc R
C13 C 0.3398(8) 0.1875(6) 0.4389(5) 0.0277(14) Uani 1 d .
C14 C 0.4126(8) 0.2949(6) 0.4813(5) 0.0264(14) Uani 1 d .
H14 H 0.5246 0.3116 0.4929 0.032 Uiso 1 calc R
C15 C 0.3164(7) 0.3762(5) 0.5059(5) 0.0240(14) Uani 1 d .
H15 H 0.3660 0.4491 0.5342 0.029 Uiso 1 calc R
N61 N 0.4248(8) 0.0945(5) 0.4067(5) 0.0345(14) Uani 1 d .
N62 N 0.5606(7) 0.1139(4) 0.4078(4) 0.0234(12) Uani 1 d .
N63 N 0.7024(8) 0.1180(6) 0.4067(6) 0.047(2) Uani 1 d .

loop_
_atom_type_symbol
_atom_type_description
_atom_type_scat_dispersion_real
_atom_type_scat_dispersion_imag
_atom_type_scat_source
C C 0.0033 0.0016 'International Tables Vol C Tables 4.2.6.8 and 6.1.1.4'
H H 0.0000 0.0000 'International Tables Vol C Tables 4.2.6.8 and 6.1.1.4'
N N 0.0061 0.0033 'International Tables Vol C Tables 4.2.6.8 and 6.1.1.4'
Mn Mn 0.3368 0.7283 'International Tables Vol C Tables 4.2.6.8 and 6.1.1.4'

loop_
_geom_angle_atom_site_label_1
_geom_angle_atom_site_label_2
_geom_angle_atom_site_label_3
_geom_angle
_geom_angle_site_symmetry_1
_geom_angle_site_symmetry_3
_geom_angle_publ_flag
N31 Mn1 N21 99.9(2) . . yes
N31 Mn1 N11 169.7(2) . 2_667 yes
N21 Mn1 N11 90.1(2) . 2_667 yes
N31 Mn1 N11 89.6(2) . . yes
N21 Mn1 N11 170.4(2) . . yes
N11 Mn1 N11 80.3(2) 2_667 . yes
N31 Mn1 N2 88.1(2) . . yes
N21 Mn1 N2 86.8(2) . . yes
N11 Mn1 N2 94.5(2) 2_667 . yes
N11 Mn1 N2 94.3(2) . . yes
N31 Mn1 N1 88.1(2) . . yes
N21 Mn1 N1 89.0(2) . . yes
N11 Mn1 N1 90.1(2) 2_667 . yes
N11 Mn1 N1 90.6(2) . . yes
N2 Mn1 N1 173.8(2) . . yes
N23 Mn2 N23 180.0 2_566 . ?
N23 Mn2 N33 92.4(2) 2_566 2_666 yes
N23 Mn2 N33 87.6(2) . 2_666 ?
N23 Mn2 N33 87.6(2) 2_566 1_455 ?
N23 Mn2 N33 92.4(2) . 1_455 ?
N33 Mn2 N33 180.0 2_666 1_455 ?
N23 Mn2 N3 86.8(2) 2_566 . ?
N23 Mn2 N3 93.2(2) . . yes
N33 Mn2 N3 88.4(2) 2_666 . ?
N33 Mn2 N3 91.6(2) 1_455 . yes
N23 Mn2 N3 93.2(2) 2_566 2_566 ?
N23 Mn2 N3 86.8(2) . 2_566 ?
N33 Mn2 N3 91.6(2) 2_666 2_566 ?
N33 Mn2 N3 88.4(2) 1_455 2_566 ?
N3 Mn2 N3 180.0 . 2_566 ?
N12 N11 Mn1 127.1(4) . 2_667 yes
N12 N11 Mn1 121.1(4) . . yes
Mn1 N11 Mn1 99.7(2) 2_667 . yes
N13 N12 N11 179.4(6) . . yes
N22 N21 Mn1 125.2(5) . . yes
N21 N22 N23 177.5(6) . . yes
N22 N23 Mn2 137.8(4) . . yes
N32 N31 Mn1 167.5(5) . . yes
N33 N32 N31 178.2(6) . . yes
N32 N33 Mn2 127.2(4) . 1_655 yes
C1 N1 C5 117.1(5) . . ?
C1 N1 Mn1 121.3(4) . . ?
C5 N1 Mn1 120.6(4) . . ?
N1 C1 C2 123.4(6) . . ?
C3 C2 C1 118.6(6) . . ?
C2 C3 C4 119.5(6) . . ?
C2 C3 N41 125.2(6) . . ?
C4 C3 N41 115.3(5) . . ?
C5 C4 C3 117.9(6) . . ?
N1 C5 C4 123.4(6) . . ?
N42 N41 C3 116.4(5) . . yes
N41 N42 N43 169.9(6) . . yes
C6 N2 C10 115.8(5) . . ?
C6 N2 Mn1 122.0(4) . . ?
C10 N2 Mn1 122.2(4) . . ?
N2 C6 C7 124.5(6) . . ?
C6 C7 C8 119.0(6) . . ?
C9 C8 C7 118.2(6) . . ?
C9 C8 N51 123.1(6) . . ?
C7 C8 N51 118.7(6) . . ?
C10 C9 C8 118.1(6) . . ?
N2 C10 C9 124.2(6) . . ?
N52 N51 C8 118.7(6) . . yes
N51 N52 N53 170.2(7) . . yes
C11 N3 C15 116.5(5) . . ?
C11 N3 Mn2 119.0(4) . . ?
C15 N3 Mn2 123.6(4) . . ?
N3 C11 C12 124.0(6) . . ?
C11 C12 C13 118.2(6) . . ?
C14 C13 C12 119.2(6) . . ?
C14 C13 N61 124.6(6) . . ?
C12 C13 N61 116.2(6) . . ?
C15 C14 C13 118.2(6) . . ?
N3 C15 C14 123.8(6) . . ?
N62 N61 C13 117.4(5) . . yes
N61 N62 N63 170.8(6) . . yes

loop_
_geom_bond_atom_site_label_1
_geom_bond_atom_site_label_2
_geom_bond_distance
_geom_bond_site_symmetry_2
_geom_bond_publ_flag
Mn1 N31 2.185(5) . yes
Mn1 N21 2.205(6) . yes
Mn1 N11 2.230(5) 2_667 yes
Mn1 N11 2.230(5) . yes
Mn1 N2 2.239(5) . yes
Mn1 N1 2.275(5) . yes
Mn2 N23 2.181(5) 2_566 yes
Mn2 N23 2.181(5) . yes
Mn2 N33 2.203(5) 2_666 yes
Mn2 N33 2.203(5) 1_455 yes
Mn2 N3 2.242(5) . yes
Mn2 N3 2.242(5) 2_566 yes
N11 N12 1.167(8) . yes
N11 Mn1 2.230(5) 2_667 ?
N12 N13 1.157(8) . yes
N21 N22 1.167(7) . yes
N22 N23 1.173(7) . yes
N31 N32 1.169(7) . yes
N32 N33 1.163(7) . yes
N33 Mn2 2.203(5) 1_655 ?
N1 C1 1.327(8) . ?
N1 C5 1.328(8) . ?
C1 C2 1.385(8) . ?
C2 C3 1.346(8) . ?
C3 C4 1.383(9) . ?
C3 N41 1.439(8) . ?
C4 C5 1.380(9) . ?
N41 N42 1.165(8) . yes
N42 N43 1.165(8) . yes
N2 C6 1.332(8) . ?
N2 C10 1.337(8) . ?
C6 C7 1.338(9) . ?
C7 C8 1.386(9) . ?
C8 C9 1.378(9) . ?
C8 N51 1.453(8) . ?
C9 C10 1.364(9) . ?
N51 N52 1.070(8) . yes
N52 N53 1.206(9) . yes
N3 C11 1.327(8) . ?
N3 C15 1.345(8) . ?
C11 C12 1.360(9) . ?
C12 C13 1.379(9) . ?
C13 C14 1.372(8) . ?
C13 N61 1.429(8) . ?
C14 C15 1.360(9) . ?
N61 N62 1.120(8) . yes
N62 N63 1.177(8) . yes

loop_
_geom_torsion_atom_site_label_1
_geom_torsion_atom_site_label_2
_geom_torsion_atom_site_label_3
_geom_torsion_atom_site_label_4
_geom_torsion
_geom_torsion_site_symmetry_1
_geom_torsion_site_symmetry_4
N31 Mn1 N11 N12 -33.1(5) . .
N11 Mn1 N11 N12 144.9(6) 2_667 .
N2 Mn1 N11 N12 -121.3(5) . .
N1 Mn1 N11 N12 54.9(5) . .
N31 Mn1 N11 Mn1 -178.0(2) . 2_667
N11 Mn1 N11 Mn1 0.0 2_667 2_667
N2 Mn1 N11 Mn1 93.8(2) . 2_667
N1 Mn1 N11 Mn1 -90.0(2) . 2_667
N31 Mn1 N21 N22 90.5(5) . .
N11 Mn1 N21 N22 -87.4(5) 2_667 .
N2 Mn1 N21 N22 178.1(5) . .
N1 Mn1 N21 N22 2.6(5) . .
N33 Mn2 N23 N22 -40.1(7) 2_666 .
N33 Mn2 N23 N22 139.9(7) 1_455 .
N3 Mn2 N23 N22 48.2(7) . .
N3 Mn2 N23 N22 -131.8(7) 2_566 .
N21 Mn1 N31 N32 68.7(24) . .
N11 Mn1 N31 N32 -123.0(23) 2_667 .
N11 Mn1 N31 N32 -112.1(24) . .
N2 Mn1 N31 N32 -17.7(24) . .
N1 Mn1 N31 N32 157.3(24) . .
N31 Mn1 N1 C1 -153.8(5) . .
N21 Mn1 N1 C1 -53.8(5) . .
N11 Mn1 N1 C1 36.3(5) 2_667 .
N11 Mn1 N1 C1 116.7(5) . .
N31 Mn1 N1 C5 14.2(5) . .
N21 Mn1 N1 C5 114.2(5) . .
N11 Mn1 N1 C5 -155.7(5) 2_667 .
N11 Mn1 N1 C5 -75.4(5) . .
C5 N1 C1 C2 -2.3(9) . .
Mn1 N1 C1 C2 166.1(5) . .
N1 C1 C2 C3 -0.4(10) . .
C1 C2 C3 C4 3.9(9) . .
C1 C2 C3 N41 -177.3(6) . .
C2 C3 C4 C5 -4.6(9) . .
N41 C3 C4 C5 176.6(5) . .
C1 N1 C5 C4 1.6(9) . .
Mn1 N1 C5 C4 -166.9(5) . .
C3 C4 C5 N1 1.8(10) . .
C2 C3 N41 N42 7.3(9) . .
C4 C3 N41 N42 -173.9(6) . .
C3 N41 N42 N43 168.5(35) . .
N31 Mn1 N2 C6 144.4(5) . .
N21 Mn1 N2 C6 44.4(5) . .
N11 Mn1 N2 C6 -45.5(5) 2_667 .
N11 Mn1 N2 C6 -126.1(5) . .
N31 Mn1 N2 C10 -36.7(5) . .
N21 Mn1 N2 C10 -136.7(5) . .
N11 Mn1 N2 C10 133.4(5) 2_667 .
N11 Mn1 N2 C10 52.8(5) . .
C10 N2 C6 C7 -2.1(9) . .
Mn1 N2 C6 C7 176.8(5) . .
N2 C6 C7 C8 1.9(10) . .
C6 C7 C8 C9 -0.9(9) . .
C6 C7 C8 N51 177.4(6) . .
C7 C8 C9 C10 0.5(9) . .
N51 C8 C9 C10 -177.7(6) . .
C6 N2 C10 C9 1.6(9) . .
Mn1 N2 C10 C9 -177.4(5) . .
C8 C9 C10 N2 -0.8(9) . .
C9 C8 N51 N52 4.0(10) . .
C7 C8 N51 N52 -174.2(6) . .
N23 Mn2 N3 C11 -38.4(5) 2_566 .
N23 Mn2 N3 C11 141.6(5) . .
N33 Mn2 N3 C11 -130.9(5) 2_666 .
N33 Mn2 N3 C11 49.1(5) 1_455 .
N23 Mn2 N3 C15 130.1(5) 2_566 .
N23 Mn2 N3 C15 -49.9(5) . .
N33 Mn2 N3 C15 37.7(5) 2_666 .
N33 Mn2 N3 C15 -142.3(5) 1_455 .
C15 N3 C11 C12 -0.5(9) . .
Mn2 N3 C11 C12 168.8(5) . .
N3 C11 C12 C13 -1.3(10) . .
C11 C12 C13 C14 2.6(9) . .
C11 C12 C13 N61 -178.0(6) . .
C12 C13 C14 C15 -2.2(9) . .
N61 C13 C14 C15 178.5(6) . .
C11 N3 C15 C14 1.0(9) . .
Mn2 N3 C15 C14 -167.9(5) . .
C13 C14 C15 N3 0.4(9) . .
C14 C13 N61 N62 -6.5(10) . .
C12 C13 N61 N62 174.2(6) . .
